data_7053584
loop_
_publ_author_name
'Branzea, Diana G.'
'Madalan, Augustin M.'
'Ciattini, Samuele'
'Avarvari, Narcis'
'Caneschi, Andrea'
'Andruh, Marius'

_publ_section_title
;
 New heterometallic coordination polymers constructed from 3d--3d&#x2032;
 binuclear nodes
;
_journal_issue 11
_journal_name_full 'New Journal of Chemistry'
_journal_page_first 2479
_journal_paper_doi 10.1039/c0nj00238k
_journal_volume 34
_journal_year 2010
_chemical_formula_sum 'C33 H32 Cu Mn N2 O11'
_chemical_formula_weight 751.09
_chemical_name_systematic
;
?
;
_space_group_IT_number 2
_symmetry_cell_setting triclinic
_symmetry_space_group_name_Hall '-P 1'
_symmetry_space_group_name_H-M 'P -1'
_atom_sites_solution_hydrogens geom
_atom_sites_solution_primary direct
_atom_sites_solution_secondary difmap
_audit_creation_method SHELXL-97
_cell_angle_alpha 73.999(4)
_cell_angle_beta 73.386(5)
_cell_angle_gamma 89.498(5)
_cell_formula_units_Z 2
_cell_length_a 9.7256(6)
_cell_length_b 10.3820(6)
_cell_length_c 16.7920(10)
_cell_measurement_reflns_used 47107
_cell_measurement_temperature 293(2)
_cell_measurement_theta_max 33.63
_cell_measurement_theta_min 2.64
_cell_volume 1557.26(17)
_computing_cell_refinement X-Area
_computing_data_collection X-Area
_computing_data_reduction X-Area
_computing_structure_refinement 'SHELXL-97 (Sheldrick, 1997)'
_computing_structure_solution 'SHELXS-97 (Sheldrick, 1997)'
_diffrn_ambient_temperature 293(2)
_diffrn_measured_fraction_theta_full 0.975
_diffrn_measured_fraction_theta_max 0.975
_diffrn_measurement_device_type 'STOE-IPDS II'
_diffrn_measurement_method 'omega scans'
_diffrn_radiation_monochromator graphite
_diffrn_radiation_source 'fine-focus sealed tube'
_diffrn_radiation_type MoK\a
_diffrn_radiation_wavelength 0.71073
_diffrn_reflns_av_R_equivalents 0.0309
_diffrn_reflns_av_sigmaI/netI 0.0319
_diffrn_reflns_limit_h_max 15
_diffrn_reflns_limit_h_min -15
_diffrn_reflns_limit_k_max 16
_diffrn_reflns_limit_k_min -15
_diffrn_reflns_limit_l_max 25
_diffrn_reflns_limit_l_min -24
_diffrn_reflns_number 33171
_diffrn_reflns_theta_full 33.58
_diffrn_reflns_theta_max 33.58
_diffrn_reflns_theta_min 2.73
_exptl_absorpt_coefficient_mu 1.155
_exptl_absorpt_correction_T_max 0.6796
_exptl_absorpt_correction_T_min 0.6243
_exptl_absorpt_correction_type multi-scan
_exptl_crystal_colour green
_exptl_crystal_density_diffrn 1.602
_exptl_crystal_density_meas ?
_exptl_crystal_density_method 'not measured'
_exptl_crystal_description prism
_exptl_crystal_F_000 772
_exptl_crystal_size_max 0.5
_exptl_crystal_size_mid 0.3
_exptl_crystal_size_min 0.25
_refine_diff_density_max 0.613
_refine_diff_density_min -1.031
_refine_diff_density_rms 0.067
_refine_ls_extinction_method none
_refine_ls_goodness_of_fit_ref 1.026
_refine_ls_hydrogen_treatment mixed
_refine_ls_matrix_type full
_refine_ls_number_parameters 449
_refine_ls_number_reflns 11995
_refine_ls_number_restraints 4
_refine_ls_restrained_S_all 1.026
_refine_ls_R_factor_all 0.0646
_refine_ls_R_factor_gt 0.0442
_refine_ls_shift/su_max 0.001
_refine_ls_shift/su_mean 0.000
_refine_ls_structure_factor_coef Fsqd
_refine_ls_weighting_details 'calc w=1/[\s^2^(Fo^2^)+(0.0462P)^2^+0.6279P] where P=(Fo^2^+2Fc^2^)/3'
_refine_ls_weighting_scheme calc
_refine_ls_wR_factor_gt 0.0952
_refine_ls_wR_factor_ref 0.1026
_reflns_number_gt 9196
_reflns_number_total 11995
_reflns_threshold_expression >2sigma(I)
_cod_data_source_file c0nj00238k.txt
_cod_data_source_block dd17
_cod_depositor_comments
;
The following automatic conversions were performed:

'_symmetry_cell_setting' value 'Triclinic' changed to 'triclinic'
according to /home/saulius/struct/CIF-dictionaries/cif_core.dic
dictionary named 'cif_core.dic' version 2.4.2 from 2011-04-26.

Automatic conversion script
Id: cif_fix_values 1891 2012-01-12 08:04:46Z andrius 

The following automatic conversions were performed:

'_exptl_crystal_density_meas' value 'not measured' was changed to '?'
- the value is perceived as not measured.

Automatic conversion script
Id: cif_fix_values 3008 2015-01-20 13:52:24Z robertas 
;
_cod_original_cell_volume 1557.26(16)
_cod_original_sg_symbol_H-M P-1
_cod_database_code 7053584

loop_
_symmetry_equiv_pos_as_xyz
'x, y, z'
'-x, -y, -z'

loop_
_atom_site_label
_atom_site_type_symbol
_atom_site_fract_x
_atom_site_fract_y
_atom_site_fract_z
_atom_site_U_iso_or_equiv
_atom_site_adp_type
_atom_site_occupancy
_atom_site_symmetry_multiplicity
_atom_site_calc_flag
_atom_site_refinement_flags
C1 C -0.5211(3) -0.1619(3) 0.27082(19) 0.0519(6) Uani 1 1 d .
H1A H -0.5653 -0.2198 0.3281 0.078 Uiso 1 1 calc R
H1B H -0.5298 -0.2055 0.2288 0.078 Uiso 1 1 calc R
H1C H -0.5681 -0.0796 0.2629 0.078 Uiso 1 1 calc R
C2 C -0.2899(2) -0.0522(2) 0.18270(13) 0.0366(4) Uani 1 1 d .
C3 C -0.3236(3) -0.0224(2) 0.10541(15) 0.0461(5) Uani 1 1 d .
H3 H -0.4101 -0.0569 0.1035 0.055 Uiso 1 1 calc R
C4 C -0.2262(3) 0.0604(2) 0.02974(14) 0.0501(6) Uani 1 1 d .
H4 H -0.2488 0.0813 -0.0224 0.060 Uiso 1 1 calc R
C5 C -0.0995(3) 0.1100(2) 0.03230(13) 0.0452(5) Uani 1 1 d .
H5 H -0.0361 0.1648 -0.0183 0.054 Uiso 1 1 calc R
C6 C -0.0621(2) 0.07994(18) 0.11044(11) 0.0356(4) Uani 1 1 d .
C7 C -0.1591(2) -0.00047(17) 0.18752(11) 0.0305(3) Uani 1 1 d .
C8 C 0.0767(2) 0.13213(18) 0.10771(13) 0.0401(5) Uani 1 1 d .
H8 H 0.1312 0.1886 0.0547 0.048 Uiso 1 1 calc R
C9 C 0.2795(3) 0.1760(3) 0.15057(17) 0.0556(7) Uani 1 1 d .
H9A H 0.3079 0.2365 0.0922 0.067 Uiso 1 1 calc R
H9B H 0.3487 0.1084 0.1539 0.067 Uiso 1 1 calc R
C10 C 0.2797(3) 0.2544(2) 0.21493(19) 0.0541(6) Uani 1 1 d .
H10A H 0.3583 0.3240 0.1890 0.065 Uiso 1 1 calc R
H10B H 0.1906 0.2982 0.2263 0.065 Uiso 1 1 calc R
C11 C 0.2951(3) 0.1692(2) 0.29828(18) 0.0519(6) Uani 1 1 d .
H11A H 0.2885 0.2245 0.3371 0.062 Uiso 1 1 calc R
H11B H 0.3901 0.1357 0.2877 0.062 Uiso 1 1 calc R
C12 C 0.1893(2) -0.0054(2) 0.41957(15) 0.0393(4) Uani 1 1 d .
H12 H 0.2538 0.0340 0.4391 0.047 Uiso 1 1 calc R
C13 C 0.1053(2) -0.1245(2) 0.47997(14) 0.0367(4) Uani 1 1 d .
C14 C 0.1445(3) -0.1816(3) 0.55606(18) 0.0563(6) Uani 1 1 d .
H14 H 0.2182 -0.1393 0.5669 0.068 Uiso 1 1 calc R
C15 C 0.0750(3) -0.2981(3) 0.6139(2) 0.0657(8) Uani 1 1 d .
H15 H 0.1013 -0.3347 0.6641 0.079 Uiso 1 1 calc R
C16 C -0.0346(3) -0.3624(3) 0.59819(16) 0.0509(6) Uani 1 1 d .
H16 H -0.0798 -0.4433 0.6371 0.061 Uiso 1 1 calc R
C17 C -0.0767(2) -0.30668(19) 0.52508(12) 0.0336(4) Uani 1 1 d .
C18 C -0.00977(19) -0.18405(17) 0.46481(11) 0.0279(3) Uani 1 1 d .
C19 C -0.2350(3) -0.4981(2) 0.55193(19) 0.0541(6) Uani 1 1 d .
H19A H -0.3090 -0.5265 0.5315 0.081 Uiso 1 1 calc R
H19B H -0.2737 -0.5035 0.6122 0.081 Uiso 1 1 calc R
H19C H -0.1572 -0.5555 0.5445 0.081 Uiso 1 1 calc R
C20 C 0.0468(2) -0.28151(17) 0.24149(11) 0.0301(3) Uani 1 1 d .
C21 C 0.10917(19) -0.35897(16) 0.17661(10) 0.0267(3) Uani 1 1 d .
C22 C 0.0207(2) -0.44021(19) 0.15603(12) 0.0322(3) Uani 1 1 d .
H22 H -0.0771 -0.4532 0.1856 0.039 Uiso 1 1 calc R
C23 C 0.0772(2) -0.5027(2) 0.09125(12) 0.0347(4) Uani 1 1 d .
H23 H 0.0176 -0.5565 0.0769 0.042 Uiso 1 1 calc R
C24 C 0.2230(2) -0.48357(18) 0.04877(10) 0.0323(4) Uani 1 1 d .
C25 C 0.3138(2) -0.4072(2) 0.07023(13) 0.0372(4) Uani 1 1 d .
H25 H 0.4122 -0.3978 0.0424 0.045 Uiso 1 1 calc R
C26 C 0.2563(2) -0.34426(19) 0.13408(12) 0.0329(3) Uani 1 1 d .
H26 H 0.3167 -0.2916 0.1486 0.039 Uiso 1 1 calc R
C28 C 0.31249(19) -0.48506(17) -0.09925(10) 0.0276(3) Uani 1 1 d .
C29 C 0.3627(2) -0.56327(17) -0.15507(11) 0.0334(4) Uani 1 1 d .
H29 H 0.3718 -0.6544 -0.1330 0.040 Uiso 1 1 calc R
C30 C 0.3990(2) -0.50473(16) -0.24359(11) 0.0309(3) Uani 1 1 d .
H30 H 0.4320 -0.5573 -0.2810 0.037 Uiso 1 1 calc R
C31 C 0.38701(17) -0.36852(15) -0.27762(10) 0.0230(3) Uani 1 1 d .
C32 C 0.3358(2) -0.29230(16) -0.22064(11) 0.0290(3) Uani 1 1 d .
H32 H 0.3269 -0.2011 -0.2426 0.035 Uiso 1 1 calc R
C33 C 0.2976(2) -0.34951(17) -0.13154(11) 0.0307(3) Uani 1 1 d .
H33 H 0.2626 -0.2975 -0.0941 0.037 Uiso 1 1 calc R
C34 C 0.43226(17) -0.30404(15) -0.37404(10) 0.0242(3) Uani 1 1 d .
Cu1 Cu 0.04783(2) -0.00739(2) 0.288571(14) 0.02929(6) Uani 1 1 d .
Mn1 Mn -0.22880(3) -0.21416(2) 0.365618(16) 0.02498(6) Uani 1 1 d .
N1 N 0.13395(19) 0.10999(16) 0.16968(11) 0.0382(4) Uani 1 1 d .
N2 N 0.18592(17) 0.05300(16) 0.34210(12) 0.0365(3) Uani 1 1 d .
O1 O -0.37387(18) -0.13335(19) 0.26000(10) 0.0501(4) Uani 1 1 d .
O2 O -0.13602(14) -0.02768(13) 0.26357(8) 0.0310(2) Uani 1 1 d .
O3 O -0.05891(14) -0.12992(12) 0.39857(8) 0.0291(2) Uani 1 1 d .
O4 O -0.18322(17) -0.36252(14) 0.50349(10) 0.0403(3) Uani 1 1 d .
O5 O -0.08450(15) -0.31267(14) 0.28452(9) 0.0387(3) Uani 1 1 d .
O6 O 0.12821(17) -0.19282(15) 0.24529(11) 0.0432(3) Uani 1 1 d .
O7 O 0.45535(15) -0.17867(12) -0.40084(8) 0.0322(3) Uani 1 1 d .
O8 O 0.44703(16) -0.37995(12) -0.42221(8) 0.0345(3) Uani 1 1 d .
O9 O -0.38506(17) -0.09669(13) 0.43349(10) 0.0413(4) Uani 1 1 d D
O10 O -0.40600(15) -0.36054(13) 0.41317(8) 0.0329(3) Uani 1 1 d D
O11 O 0.27874(19) -0.55341(14) -0.01230(8) 0.0429(4) Uani 1 1 d .
H1W H -0.398(3) -0.0190(13) 0.4119(18) 0.057(8) Uiso 1 1 d D
H2W H -0.437(3) -0.117(3) 0.4834(9) 0.059(9) Uiso 1 1 d D
H3W H -0.457(3) -0.362(3) 0.4620(11) 0.070(10) Uiso 1 1 d D
H4W H -0.412(3) -0.4368(14) 0.4091(19) 0.052(8) Uiso 1 1 d D

loop_
_atom_site_aniso_label
_atom_site_aniso_U_11
_atom_site_aniso_U_22
_atom_site_aniso_U_33
_atom_site_aniso_U_23
_atom_site_aniso_U_13
_atom_site_aniso_U_12
C1 0.0411(11) 0.0515(13) 0.0629(16) -0.0128(11) -0.0185(11) 0.0098(10)
C2 0.0492(11) 0.0332(8) 0.0287(8) -0.0090(7) -0.0137(8) 0.0087(8)
C3 0.0652(15) 0.0444(11) 0.0373(11) -0.0149(9) -0.0255(10) 0.0152(10)
C4 0.0844(18) 0.0428(11) 0.0297(9) -0.0124(8) -0.0258(11) 0.0247(11)
C5 0.0719(15) 0.0345(9) 0.0233(8) -0.0045(7) -0.0088(9) 0.0190(10)
C6 0.0525(11) 0.0263(7) 0.0215(7) -0.0042(6) -0.0034(7) 0.0115(7)
C7 0.0418(9) 0.0242(7) 0.0231(7) -0.0060(6) -0.0071(6) 0.0089(6)
C8 0.0505(11) 0.0263(8) 0.0273(8) 0.0024(6) 0.0035(8) 0.0056(7)
C9 0.0423(11) 0.0509(13) 0.0464(13) 0.0131(10) 0.0029(10) -0.0022(10)
C10 0.0484(12) 0.0323(10) 0.0704(17) 0.0015(10) -0.0152(12) -0.0104(9)
C11 0.0442(12) 0.0390(11) 0.0655(16) -0.0064(10) -0.0132(11) -0.0142(9)
C12 0.0324(9) 0.0391(9) 0.0513(12) -0.0157(9) -0.0173(8) 0.0001(7)
C13 0.0349(9) 0.0378(9) 0.0412(10) -0.0110(8) -0.0172(8) 0.0046(7)
C14 0.0516(14) 0.0666(16) 0.0586(15) -0.0087(12) -0.0369(12) 0.0010(12)
C15 0.0663(17) 0.0738(18) 0.0560(16) 0.0067(13) -0.0408(14) 0.0018(14)
C16 0.0532(13) 0.0484(12) 0.0443(12) 0.0056(10) -0.0222(10) 0.0031(10)
C17 0.0334(8) 0.0339(8) 0.0305(8) -0.0052(7) -0.0088(7) 0.0048(7)
C18 0.0295(7) 0.0296(7) 0.0255(7) -0.0095(6) -0.0079(6) 0.0049(6)
C19 0.0476(12) 0.0338(10) 0.0659(16) 0.0048(10) -0.0117(11) -0.0047(9)
C20 0.0350(8) 0.0275(7) 0.0254(7) -0.0096(6) -0.0033(6) 0.0062(6)
C21 0.0321(8) 0.0269(7) 0.0190(6) -0.0068(5) -0.0040(6) 0.0062(6)
C22 0.0310(8) 0.0371(8) 0.0268(8) -0.0117(7) -0.0035(6) 0.0032(7)
C23 0.0401(9) 0.0394(9) 0.0278(8) -0.0149(7) -0.0100(7) 0.0055(7)
C24 0.0465(10) 0.0314(8) 0.0151(6) -0.0067(6) -0.0032(6) 0.0106(7)
C25 0.0330(9) 0.0430(10) 0.0302(8) -0.0128(7) 0.0011(7) 0.0069(7)
C26 0.0325(8) 0.0371(9) 0.0283(8) -0.0126(7) -0.0047(6) 0.0038(7)
C28 0.0339(8) 0.0284(7) 0.0178(6) -0.0078(5) -0.0025(6) 0.0060(6)
C29 0.0520(11) 0.0229(7) 0.0215(7) -0.0070(6) -0.0047(7) 0.0107(7)
C30 0.0459(10) 0.0245(7) 0.0210(7) -0.0110(6) -0.0039(6) 0.0082(6)
C31 0.0269(7) 0.0217(6) 0.0191(6) -0.0081(5) -0.0029(5) 0.0034(5)
C32 0.0400(9) 0.0230(6) 0.0222(7) -0.0096(5) -0.0037(6) 0.0064(6)
C33 0.0427(9) 0.0267(7) 0.0211(7) -0.0112(6) -0.0028(6) 0.0089(6)
C34 0.0278(7) 0.0234(6) 0.0194(6) -0.0076(5) -0.0024(5) 0.0032(5)
Cu1 0.03040(11) 0.02463(9) 0.02573(10) -0.00197(7) -0.00222(8) -0.00353(7)
Mn1 0.02667(11) 0.02479(11) 0.02067(11) -0.00820(8) -0.00089(8) -0.00232(8)
N1 0.0387(8) 0.0278(7) 0.0332(8) 0.0029(6) 0.0012(6) -0.0002(6)
N2 0.0292(7) 0.0287(7) 0.0468(9) -0.0104(6) -0.0042(6) -0.0049(6)
O1 0.0438(8) 0.0652(10) 0.0357(8) -0.0001(7) -0.0165(7) -0.0088(7)
O2 0.0344(6) 0.0323(6) 0.0215(5) -0.0028(4) -0.0053(5) 0.0003(5)
O3 0.0321(6) 0.0305(6) 0.0221(5) -0.0036(4) -0.0075(4) -0.0064(5)
O4 0.0431(8) 0.0332(7) 0.0379(7) 0.0021(5) -0.0133(6) -0.0078(6)
O5 0.0378(7) 0.0363(7) 0.0358(7) -0.0185(6) 0.0065(6) -0.0007(5)
O6 0.0409(8) 0.0388(7) 0.0514(9) -0.0258(7) -0.0037(7) 0.0014(6)
O7 0.0471(7) 0.0217(5) 0.0240(6) -0.0058(4) -0.0052(5) 0.0022(5)
O8 0.0525(8) 0.0263(5) 0.0200(5) -0.0109(4) 0.0007(5) -0.0010(5)
O9 0.0513(8) 0.0251(6) 0.0326(7) -0.0077(5) 0.0099(6) 0.0043(6)
O10 0.0401(7) 0.0285(6) 0.0251(6) -0.0119(5) 0.0024(5) -0.0094(5)
O11 0.0729(10) 0.0316(6) 0.0171(5) -0.0075(5) -0.0021(6) 0.0153(6)

loop_
_atom_type_symbol
_atom_type_description
_atom_type_scat_dispersion_real
_atom_type_scat_dispersion_imag
_atom_type_scat_source
C C 0.0033 0.0016 'International Tables Vol C Tables 4.2.6.8 and 6.1.1.4'
H H 0.0000 0.0000 'International Tables Vol C Tables 4.2.6.8 and 6.1.1.4'
Cu Cu 0.3201 1.2651 'International Tables Vol C Tables 4.2.6.8 and 6.1.1.4'
Mn Mn 0.3368 0.7283 'International Tables Vol C Tables 4.2.6.8 and 6.1.1.4'
N N 0.0061 0.0033 'International Tables Vol C Tables 4.2.6.8 and 6.1.1.4'
O O 0.0106 0.0060 'International Tables Vol C Tables 4.2.6.8 and 6.1.1.4'

loop_
_geom_angle_atom_site_label_1
_geom_angle_atom_site_label_2
_geom_angle_atom_site_label_3
_geom_angle
O1 C1 H1A 109.5
O1 C1 H1B 109.5
H1A C1 H1B 109.5
O1 C1 H1C 109.5
H1A C1 H1C 109.5
H1B C1 H1C 109.5
O1 C2 C3 125.1(2)
O1 C2 C7 113.55(17)
C3 C2 C7 121.4(2)
C2 C3 C4 119.5(2)
C2 C3 H3 120.2
C4 C3 H3 120.2
C5 C4 C3 120.3(2)
C5 C4 H4 119.8
C3 C4 H4 119.8
C4 C5 C6 121.2(2)
C4 C5 H5 119.4
C6 C5 H5 119.4
C7 C6 C5 119.6(2)
C7 C6 C8 122.24(18)
C5 C6 C8 118.13(18)
O2 C7 C6 123.55(19)
O2 C7 C2 118.47(16)
C6 C7 C2 117.96(18)
N1 C8 C6 127.73(17)
N1 C8 H8 116.1
C6 C8 H8 116.1
N1 C9 C10 110.5(2)
N1 C9 H9A 109.5
C10 C9 H9A 109.5
N1 C9 H9B 109.5
C10 C9 H9B 109.5
H9A C9 H9B 108.1
C11 C10 C9 113.3(2)
C11 C10 H10A 108.9
C9 C10 H10A 108.9
C11 C10 H10B 108.9
C9 C10 H10B 108.9
H10A C10 H10B 107.7
C10 C11 N2 114.3(2)
C10 C11 H11A 108.7
N2 C11 H11A 108.7
C10 C11 H11B 108.7
N2 C11 H11B 108.7
H11A C11 H11B 107.6
N2 C12 C13 127.99(18)
N2 C12 H12 116.0
C13 C12 H12 116.0
C18 C13 C14 120.3(2)
C18 C13 C12 122.52(18)
C14 C13 C12 117.2(2)
C15 C14 C13 120.5(2)
C15 C14 H14 119.7
C13 C14 H14 119.7
C14 C15 C16 120.3(2)
C14 C15 H15 119.9
C16 C15 H15 119.9
C17 C16 C15 120.1(2)
C17 C16 H16 119.9
C15 C16 H16 119.9
O4 C17 C16 124.63(19)
O4 C17 C18 114.15(16)
C16 C17 C18 121.22(19)
O3 C18 C13 123.14(16)
O3 C18 C17 119.35(16)
C13 C18 C17 117.50(17)
O4 C19 H19A 109.5
O4 C19 H19B 109.5
H19A C19 H19B 109.5
O4 C19 H19C 109.5
H19A C19 H19C 109.5
H19B C19 H19C 109.5
O6 C20 O5 127.30(16)
O6 C20 C21 116.95(16)
O5 C20 C21 115.73(16)
C22 C21 C26 119.16(15)
C22 C21 C20 120.74(16)
C26 C21 C20 120.04(16)
C21 C22 C23 120.49(17)
C21 C22 H22 119.8
C23 C22 H22 119.8
C24 C23 C22 118.96(18)
C24 C23 H23 120.5
C22 C23 H23 120.5
C25 C24 C23 121.57(16)
C25 C24 O11 120.17(18)
C23 C24 O11 118.05(18)
C24 C25 C26 118.96(17)
C24 C25 H25 120.5
C26 C25 H25 120.5
C25 C26 C21 120.79(18)
C25 C26 H26 119.6
C21 C26 H26 119.6
O11 C28 C33 124.56(14)
O11 C28 C29 114.87(15)
C33 C28 C29 120.56(15)
C30 C29 C28 119.54(15)
C30 C29 H29 120.2
C28 C29 H29 120.2
C29 C30 C31 120.99(14)
C29 C30 H30 119.5
C31 C30 H30 119.5
C32 C31 C30 118.53(15)
C32 C31 C34 120.63(14)
C30 C31 C34 120.82(13)
C33 C32 C31 121.33(15)
C33 C32 H32 119.3
C31 C32 H32 119.3
C28 C33 C32 119.04(14)
C28 C33 H33 120.5
C32 C33 H33 120.5
O7 C34 O8 124.50(15)
O7 C34 C31 117.83(13)
O8 C34 C31 117.65(14)
O3 Cu1 N1 171.41(7)
O3 Cu1 O2 81.10(5)
N1 Cu1 O2 90.61(7)
O3 Cu1 N2 91.56(6)
N1 Cu1 N2 96.99(8)
O2 Cu1 N2 157.85(6)
O3 Cu1 O6 87.32(6)
N1 Cu1 O6 90.65(7)
O2 Cu1 O6 91.46(6)
N2 Cu1 O6 109.15(6)
O10 Mn1 O5 97.87(5)
O10 Mn1 O3 144.31(5)
O5 Mn1 O3 93.00(6)
O10 Mn1 O2 142.83(6)
O5 Mn1 O2 85.66(5)
O3 Mn1 O2 71.63(5)
O10 Mn1 O9 83.11(5)
O5 Mn1 O9 172.20(6)
O3 Mn1 O9 90.60(6)
O2 Mn1 O9 88.91(5)
C8 N1 C9 117.62(17)
C8 N1 Cu1 125.82(15)
C9 N1 Cu1 116.55(15)
C12 N2 C11 112.02(19)
C12 N2 Cu1 123.15(13)
C11 N2 Cu1 124.84(16)
C2 O1 C1 119.32(19)
C7 O2 Cu1 127.93(12)
C7 O2 Mn1 121.29(11)
Cu1 O2 Mn1 99.17(6)
C18 O3 Cu1 126.60(11)
C18 O3 Mn1 126.72(11)
Cu1 O3 Mn1 102.12(6)
C17 O4 C19 116.68(18)
C20 O5 Mn1 130.00(12)
C20 O6 Cu1 123.43(13)
Mn1 O9 H1W 124(2)
Mn1 O9 H2W 130(2)
H1W O9 H2W 106(3)
Mn1 O10 H3W 113(2)
Mn1 O10 H4W 131(2)
H3W O10 H4W 107(3)
C28 O11 C24 118.85(14)

loop_
_geom_bond_atom_site_label_1
_geom_bond_atom_site_label_2
_geom_bond_distance
C1 O1 1.414(3)
C1 H1A 0.9600
C1 H1B 0.9600
C1 H1C 0.9600
C2 O1 1.366(3)
C2 C3 1.381(3)
C2 C7 1.417(3)
C3 C4 1.405(4)
C3 H3 0.9300
C4 C5 1.357(4)
C4 H4 0.9300
C5 C6 1.413(3)
C5 H5 0.9300
C6 C7 1.408(3)
C6 C8 1.443(3)
C7 O2 1.313(2)
C8 N1 1.281(3)
C8 H8 0.9300
C9 N1 1.487(3)
C9 C10 1.522(4)
C9 H9A 0.9700
C9 H9B 0.9700
C10 C11 1.483(4)
C10 H10A 0.9700
C10 H10B 0.9700
C11 N2 1.487(3)
C11 H11A 0.9700
C11 H11B 0.9700
C12 N2 1.285(3)
C12 C13 1.441(3)
C12 H12 0.9300
C13 C18 1.401(3)
C13 C14 1.409(3)
C14 C15 1.362(4)
C14 H14 0.9300
C15 C16 1.386(4)
C15 H15 0.9300
C16 C17 1.379(3)
C16 H16 0.9300
C17 O4 1.372(2)
C17 C18 1.413(3)
C18 O3 1.318(2)
C19 O4 1.430(2)
C19 H19A 0.9600
C19 H19B 0.9600
C19 H19C 0.9600
C20 O6 1.246(2)
C20 O5 1.268(2)
C20 C21 1.516(2)
C21 C22 1.384(3)
C21 C26 1.393(2)
C22 C23 1.396(2)
C22 H22 0.9300
C23 C24 1.381(3)
C23 H23 0.9300
C24 C25 1.375(3)
C24 O11 1.399(2)
C25 C26 1.388(2)
C25 H25 0.9300
C26 H26 0.9300
C28 O11 1.379(2)
C28 C33 1.384(2)
C28 C29 1.388(2)
C29 C30 1.382(2)
C29 H29 0.9300
C30 C31 1.389(2)
C30 H30 0.9300
C31 C32 1.388(2)
C31 C34 1.504(2)
C32 C33 1.387(2)
C32 H32 0.9300
C33 H33 0.9300
C34 O7 1.2536(19)
C34 O8 1.2566(18)
Cu1 O3 1.9336(12)
Cu1 N1 1.9730(16)
Cu1 O2 1.9755(14)
Cu1 N2 2.0050(18)
Cu1 O6 2.2947(14)
Mn1 O10 2.1230(13)
Mn1 O5 2.1260(13)
Mn1 O3 2.1485(13)
Mn1 O2 2.1946(13)
Mn1 O9 2.1998(14)
O9 H1W 0.813(10)
O9 H2W 0.814(10)
O10 H3W 0.826(10)
O10 H4W 0.817(10)
